data_4113162
loop_
_publ_author_name
'Annette Bollmann'
'Kevin Blann'
'John T. Dixon'
'Fiona M. Hess'
'Esna Killian'
'Hulisani Maumela'
'David S. McGuinness'
'David H. Morgan'
'Arno Neveling'
'Stefanus Otto'
'Matthew Overett'
'Alexandra M. Z. Slawin'
'Peter Wasserscheid'
'Sven Kuhlmann'

_publ_section_title
;
 Ethylene Tetramerization: A New Route to Produce 1-Octene in
 Exceptionally High Selectivities
;
_journal_name_full 'Journal of the American Chemical Society'
_journal_page_first 14712
_journal_page_last 14713
_journal_paper_doi 10.1021/ja045602n
_journal_volume 126
_journal_year 2004
_chemical_formula_moiety 'C60 H50 Cl6 Cr2 N2 P4'
_chemical_formula_sum 'C60 H50 Cl6 Cr2 N2 P4'
_chemical_formula_weight 1239.60
_space_group_IT_number 14
_symmetry_cell_setting monoclinic
_symmetry_space_group_name_Hall '-P 2ybc'
_symmetry_space_group_name_H-M 'P 1 21/c 1'
_atom_sites_solution_hydrogens geom
_atom_sites_solution_primary direct
_atom_sites_solution_secondary difmap
_audit_creation_method SHELXL-97
_cell_angle_alpha 90.00
_cell_angle_beta 96.767(4)
_cell_angle_gamma 90.00
_cell_formula_units_Z 2
_cell_length_a 9.1642(18)
_cell_length_b 15.136(3)
_cell_length_c 20.242(4)
_cell_measurement_reflns_used 26
_cell_measurement_temperature 125(2)
_cell_measurement_theta_max 28
_cell_measurement_theta_min 12
_cell_volume 2788.2(10)
_computing_cell_refinement 'Bruker SMART'
_computing_data_collection 'Bruker SMART'
_computing_data_reduction 'Bruker SHELXTL'
_computing_molecular_graphics 'Bruker SHELXTL'
_computing_publication_material 'Bruker SHELXTL'
_computing_structure_refinement 'SHELXL-97 (Sheldrick, 1997)'
_computing_structure_solution 'SHELXS-97 (Sheldrick, 1990)'
_diffrn_ambient_temperature 125(2)
_diffrn_detector_area_resol_mean 0.83
_diffrn_measured_fraction_theta_full 0.985
_diffrn_measured_fraction_theta_max 0.985
_diffrn_measurement_device_type 'CCD area detector'
_diffrn_measurement_method 'phi and omega scans'
_diffrn_radiation_monochromator graphite
_diffrn_radiation_source 'fine-focus sealed tube'
_diffrn_radiation_type MoK\a
_diffrn_radiation_wavelength 0.71073
_diffrn_reflns_av_R_equivalents 0.2329
_diffrn_reflns_av_sigmaI/netI 0.2830
_diffrn_reflns_limit_h_max 10
_diffrn_reflns_limit_h_min -11
_diffrn_reflns_limit_k_max 18
_diffrn_reflns_limit_k_min -18
_diffrn_reflns_limit_l_max 23
_diffrn_reflns_limit_l_min -24
_diffrn_reflns_number 18835
_diffrn_reflns_theta_full 25.44
_diffrn_reflns_theta_max 25.44
_diffrn_reflns_theta_min 1.68
_diffrn_standards_decay_% -
_diffrn_standards_interval_count -
_diffrn_standards_interval_time -
_diffrn_standards_number -
_exptl_absorpt_coefficient_mu 0.834
_exptl_absorpt_correction_T_max 1.00000
_exptl_absorpt_correction_T_min 0.807175
_exptl_absorpt_correction_type multi-scan
_exptl_absorpt_process_details -
_exptl_crystal_colour blue/purple
_exptl_crystal_density_diffrn 1.477
_exptl_crystal_description prism
_exptl_crystal_F_000 1268
_exptl_crystal_size_max .1
_exptl_crystal_size_mid .1
_exptl_crystal_size_min .01
_refine_diff_density_max 0.446
_refine_diff_density_min -0.383
_refine_diff_density_rms 0.098
_refine_ls_extinction_coef 0.0001(2)
_refine_ls_extinction_expression Fc^*^=kFc[1+0.001xFc^2^\l^3^/sin(2\q)]^-1/4^
_refine_ls_extinction_method SHELXL
_refine_ls_goodness_of_fit_ref 0.867
_refine_ls_hydrogen_treatment riding
_refine_ls_matrix_type full
_refine_ls_number_parameters 335
_refine_ls_number_reflns 5079
_refine_ls_number_restraints 0
_refine_ls_restrained_S_all 0.867
_refine_ls_R_factor_all 0.2176
_refine_ls_R_factor_gt 0.0711
_refine_ls_shift/su_max 0.015
_refine_ls_shift/su_mean 0.002
_refine_ls_structure_factor_coef Fsqd
_refine_ls_weighting_details 'calc w=1/[\s^2^(Fo^2^)+(0.0439P)^2^+0.0000P] where P=(Fo^2^+2Fc^2^)/3'
_refine_ls_weighting_scheme calc
_refine_ls_wR_factor_gt 0.1012
_refine_ls_wR_factor_ref 0.1366
_reflns_number_gt 2070
_reflns_number_total 5079
_reflns_threshold_expression >2sigma(I)
_cod_data_source_file ja045602nsi20040802_080408.cif
_cod_data_source_block sasol23
_cod_depositor_comments
;
The following automatic conversions were performed:

'_exptl_absorpt_correction_type' value 'multiscan' changed to
'multi-scan' according to the built-in table from CIF Core dictionary
named 'cif_core.dic' version 2.4.1 from 2010-06-29.

Automatic conversion script
Id: cif_fix_values 1715 2011-07-08 13:25:40Z adriana 
;
_cod_original_cell_volume 2788.1(9)
_cod_database_code 4113162

loop_
_symmetry_equiv_pos_as_xyz
'x, y, z'
'-x, y+1/2, -z+1/2'
'-x, -y, -z'
'x, -y-1/2, z-1/2'

loop_
_atom_site_label
_atom_site_type_symbol
_atom_site_fract_x
_atom_site_fract_y
_atom_site_fract_z
_atom_site_U_iso_or_equiv
_atom_site_adp_type
_atom_site_occupancy
_atom_site_symmetry_multiplicity
_atom_site_calc_flag
_atom_site_refinement_flags
Cr1 Cr 0.46785(13) 0.39329(7) 0.03543(6) 0.0239(3) Uani 1 1 d .
Cl1 Cl 0.6440(2) 0.50958(11) 0.05126(9) 0.0269(5) Uani 1 1 d .
Cl2 Cl 0.3627(2) 0.44427(12) 0.12472(9) 0.0337(5) Uani 1 1 d .
Cl3 Cl 0.2937(2) 0.28847(12) 0.01039(9) 0.0326(5) Uani 1 1 d .
P1 P 0.6301(2) 0.29047(13) -0.02653(9) 0.0247(5) Uani 1 1 d .
P2 P 0.6227(2) 0.29674(13) 0.10870(9) 0.0241(5) Uani 1 1 d .
N1 N 0.7007(6) 0.2427(4) 0.0479(3) 0.0215(15) Uani 1 1 d .
C1 C 0.8063(9) 0.1709(5) 0.0574(3) 0.0261(19) Uani 1 1 d .
C2 C 0.9508(9) 0.1811(5) 0.0463(3) 0.033(2) Uani 1 1 d .
H2A H 0.9831 0.2367 0.0317 0.040 Uiso 1 1 calc R
C3 C 1.0495(8) 0.1120(5) 0.0562(3) 0.033(2) Uani 1 1 d .
H3A H 1.1492 0.1200 0.0490 0.039 Uiso 1 1 calc R
C4 C 1.0013(10) 0.0309(5) 0.0767(4) 0.040(2) Uani 1 1 d .
H4A H 1.0686 -0.0167 0.0845 0.048 Uiso 1 1 calc R
C5 C 0.8561(10) 0.0191(5) 0.0860(4) 0.038(2) Uani 1 1 d .
H5A H 0.8231 -0.0372 0.0987 0.045 Uiso 1 1 calc R
C6 C 0.7576(8) 0.0889(5) 0.0768(3) 0.032(2) Uani 1 1 d .
H6A H 0.6578 0.0808 0.0837 0.038 Uiso 1 1 calc R
C7 C 0.7865(8) 0.3171(5) -0.0688(3) 0.0244(19) Uani 1 1 d .
C8 C 0.8704(8) 0.3920(5) -0.0516(3) 0.0308(19) Uani 1 1 d .
H8A H 0.8420 0.4303 -0.0182 0.037 Uiso 1 1 calc R
C9 C 0.9917(8) 0.4121(5) -0.0813(4) 0.038(2) Uani 1 1 d .
H9A H 1.0470 0.4634 -0.0679 0.045 Uiso 1 1 calc R
C10 C 1.0355(9) 0.3589(5) -0.1305(4) 0.037(2) Uani 1 1 d .
H10A H 1.1204 0.3736 -0.1509 0.045 Uiso 1 1 calc R
C11 C 0.9571(10) 0.2856(6) -0.1497(4) 0.045(2) Uani 1 1 d .
H11A H 0.9871 0.2490 -0.1837 0.054 Uiso 1 1 calc R
C12 C 0.8307(9) 0.2633(5) -0.1192(4) 0.035(2) Uani 1 1 d .
H12A H 0.7759 0.2118 -0.1329 0.042 Uiso 1 1 calc R
C13 C 0.5373(8) 0.2075(5) -0.0804(3) 0.0245(18) Uani 1 1 d .
C14 C 0.4269(9) 0.2372(5) -0.1283(4) 0.034(2) Uani 1 1 d .
H14A H 0.3965 0.2972 -0.1277 0.040 Uiso 1 1 calc R
C15 C 0.3612(9) 0.1815(5) -0.1763(4) 0.038(2) Uani 1 1 d .
H15A H 0.2862 0.2029 -0.2087 0.046 Uiso 1 1 calc R
C16 C 0.4045(9) 0.0939(5) -0.1772(4) 0.040(2) Uani 1 1 d .
H16A H 0.3606 0.0555 -0.2109 0.049 Uiso 1 1 calc R
C17 C 0.5105(9) 0.0625(5) -0.1296(4) 0.035(2) Uani 1 1 d .
H17A H 0.5362 0.0017 -0.1292 0.042 Uiso 1 1 calc R
C18 C 0.5810(8) 0.1193(5) -0.0816(4) 0.034(2) Uani 1 1 d .
H18A H 0.6580 0.0980 -0.0501 0.041 Uiso 1 1 calc R
C19 C 0.7659(8) 0.3514(4) 0.1622(3) 0.0261(19) Uani 1 1 d .
C20 C 0.9080(8) 0.3650(5) 0.1460(4) 0.031(2) Uani 1 1 d .
H20A H 0.9344 0.3435 0.1049 0.038 Uiso 1 1 calc R
C21 C 1.0112(8) 0.4096(5) 0.1893(4) 0.038(2) Uani 1 1 d .
H21A H 1.1086 0.4168 0.1784 0.045 Uiso 1 1 calc R
C22 C 0.9734(9) 0.4431(5) 0.2471(4) 0.034(2) Uani 1 1 d .
H22A H 1.0443 0.4747 0.2760 0.041 Uiso 1 1 calc R
C23 C 0.8339(9) 0.4320(5) 0.2645(4) 0.037(2) Uani 1 1 d .
H23A H 0.8080 0.4563 0.3048 0.044 Uiso 1 1 calc R
C24 C 0.7321(8) 0.3850(4) 0.2228(4) 0.0272(19) Uani 1 1 d .
H24A H 0.6369 0.3754 0.2356 0.033 Uiso 1 1 calc R
C25 C 0.5556(9) 0.2183(5) 0.1657(3) 0.0259(19) Uani 1 1 d .
C26 C 0.4038(8) 0.2025(5) 0.1632(3) 0.0292(19) Uani 1 1 d .
H26A H 0.3372 0.2311 0.1305 0.035 Uiso 1 1 calc R
C27 C 0.3509(9) 0.1450(5) 0.2087(4) 0.038(2) Uani 1 1 d .
H27A H 0.2482 0.1357 0.2080 0.046 Uiso 1 1 calc R
C28 C 0.4504(10) 0.1012(5) 0.2553(4) 0.038(2) Uani 1 1 d .
H28A H 0.4152 0.0600 0.2852 0.046 Uiso 1 1 calc R
C29 C 0.5995(10) 0.1172(4) 0.2583(3) 0.032(2) Uani 1 1 d .
H29A H 0.6668 0.0888 0.2909 0.038 Uiso 1 1 calc R
C30 C 0.6489(9) 0.1749(5) 0.2133(3) 0.031(2) Uani 1 1 d .
H30A H 0.7516 0.1853 0.2152 0.038 Uiso 1 1 calc R

loop_
_atom_site_aniso_label
_atom_site_aniso_U_11
_atom_site_aniso_U_22
_atom_site_aniso_U_33
_atom_site_aniso_U_23
_atom_site_aniso_U_13
_atom_site_aniso_U_12
Cr1 0.0259(8) 0.0257(7) 0.0204(7) -0.0012(6) 0.0039(5) -0.0030(6)
Cl1 0.0277(12) 0.0263(11) 0.0255(11) -0.0003(9) -0.0017(9) -0.0022(9)
Cl2 0.0335(13) 0.0382(12) 0.0310(12) -0.0064(10) 0.0108(10) 0.0028(10)
Cl3 0.0331(13) 0.0353(12) 0.0290(11) -0.0022(10) 0.0019(9) -0.0117(10)
P1 0.0298(13) 0.0232(12) 0.0208(12) 0.0003(9) 0.0021(10) -0.0020(10)
P2 0.0277(13) 0.0247(12) 0.0206(11) 0.0022(9) 0.0059(9) -0.0022(10)
N1 0.022(4) 0.023(4) 0.020(4) -0.003(3) 0.004(3) 0.000(3)
C1 0.030(5) 0.030(5) 0.019(5) 0.008(4) 0.007(4) 0.003(4)
C2 0.038(6) 0.041(5) 0.021(5) 0.004(4) 0.005(4) 0.004(5)
C3 0.031(5) 0.039(5) 0.031(5) -0.004(4) 0.016(4) 0.016(5)
C4 0.055(7) 0.032(6) 0.033(5) 0.004(4) 0.000(5) 0.006(5)
C5 0.058(7) 0.021(5) 0.035(5) 0.000(4) 0.014(5) 0.004(5)
C6 0.031(5) 0.032(5) 0.036(5) 0.003(4) 0.015(4) 0.006(4)
C7 0.027(5) 0.024(5) 0.021(5) 0.005(3) -0.003(4) 0.005(4)
C8 0.038(5) 0.022(5) 0.032(5) -0.001(4) 0.001(4) -0.002(4)
C9 0.028(5) 0.038(6) 0.047(6) -0.002(4) 0.003(4) -0.009(4)
C10 0.035(6) 0.041(6) 0.040(6) 0.007(4) 0.021(4) 0.004(4)
C11 0.054(7) 0.050(6) 0.034(5) -0.016(5) 0.019(5) -0.006(5)
C12 0.038(6) 0.036(5) 0.032(5) -0.001(4) 0.012(4) -0.008(4)
C13 0.024(5) 0.027(5) 0.023(5) -0.007(4) 0.007(4) -0.003(4)
C14 0.045(6) 0.026(5) 0.031(5) -0.007(4) 0.008(4) 0.003(4)
C15 0.043(6) 0.040(6) 0.030(5) 0.001(4) -0.004(4) -0.002(5)
C16 0.052(6) 0.039(6) 0.031(5) -0.012(4) 0.009(5) -0.018(5)
C17 0.044(6) 0.019(5) 0.044(6) -0.002(4) 0.012(5) -0.006(4)
C18 0.042(6) 0.025(5) 0.035(5) -0.015(4) 0.004(4) -0.008(4)
C19 0.035(6) 0.018(4) 0.022(5) -0.001(3) -0.007(4) 0.002(4)
C20 0.024(5) 0.042(5) 0.029(5) -0.009(4) 0.009(4) -0.009(4)
C21 0.021(5) 0.048(6) 0.046(6) -0.002(5) 0.015(4) -0.006(4)
C22 0.029(6) 0.045(5) 0.025(5) 0.001(4) -0.009(4) 0.005(4)
C23 0.047(6) 0.042(5) 0.022(5) -0.001(4) 0.012(4) 0.000(5)
C24 0.027(5) 0.017(4) 0.036(5) -0.003(4) -0.004(4) -0.002(4)
C25 0.041(6) 0.026(5) 0.012(4) 0.003(3) 0.009(4) 0.006(4)
C26 0.030(5) 0.031(5) 0.026(5) -0.002(4) 0.000(4) -0.011(4)
C27 0.050(6) 0.041(5) 0.025(5) -0.004(4) 0.010(5) -0.014(5)
C28 0.069(7) 0.026(5) 0.020(5) -0.004(4) 0.009(5) -0.017(5)
C29 0.060(7) 0.017(5) 0.016(5) -0.006(4) -0.001(4) -0.008(4)
C30 0.043(6) 0.029(5) 0.023(5) 0.004(4) 0.005(4) -0.004(4)

loop_
_atom_type_symbol
_atom_type_description
_atom_type_scat_dispersion_real
_atom_type_scat_dispersion_imag
_atom_type_scat_source
C C 0.0033 0.0016 'International Tables Vol C Tables 4.2.6.8 and 6.1.1.4'
H H 0.0000 0.0000 'International Tables Vol C Tables 4.2.6.8 and 6.1.1.4'
N N 0.0061 0.0033 'International Tables Vol C Tables 4.2.6.8 and 6.1.1.4'
P P 0.1023 0.0942 'International Tables Vol C Tables 4.2.6.8 and 6.1.1.4'
Cl Cl 0.1484 0.1585 'International Tables Vol C Tables 4.2.6.8 and 6.1.1.4'
Cr Cr 0.3209 0.6236 'International Tables Vol C Tables 4.2.6.8 and 6.1.1.4'

loop_
_geom_angle_atom_site_label_1
_geom_angle_atom_site_label_2
_geom_angle_atom_site_label_3
_geom_angle
_geom_angle_site_symmetry_1
_geom_angle_site_symmetry_3
Cl3 Cr1 Cl2 93.56(8) . .
Cl3 Cr1 Cl1 174.38(9) . .
Cl2 Cr1 Cl1 89.21(8) . .
Cl3 Cr1 Cl1 92.08(8) . 3_665
Cl2 Cr1 Cl1 100.76(8) . 3_665
Cl1 Cr1 Cl1 82.59(7) . 3_665
Cl3 Cr1 P2 93.50(8) . .
Cl2 Cr1 P2 89.47(8) . .
Cl1 Cr1 P2 91.41(8) . .
Cl1 Cr1 P2 168.02(8) 3_665 .
Cl3 Cr1 P1 84.25(7) . .
Cl2 Cr1 P1 155.73(8) . .
Cl1 Cr1 P1 95.22(7) . .
Cl1 Cr1 P1 103.47(7) 3_665 .
P2 Cr1 P1 66.62(7) . .
Cr1 Cl1 Cr1 97.41(7) . 3_665
N1 P1 C13 109.7(3) . .
N1 P1 C7 105.7(3) . .
C13 P1 C7 102.3(3) . .
N1 P1 Cr1 90.38(19) . .
C13 P1 Cr1 117.1(2) . .
C7 P1 Cr1 129.3(2) . .
N1 P2 C19 108.5(3) . .
N1 P2 C25 110.4(3) . .
C19 P2 C25 101.3(3) . .
N1 P2 Cr1 96.5(2) . .
C19 P2 Cr1 115.1(2) . .
C25 P2 Cr1 124.6(3) . .
C1 N1 P2 126.4(4) . .
C1 N1 P1 127.1(4) . .
P2 N1 P1 106.5(3) . .
C2 C1 C6 119.6(7) . .
C2 C1 N1 122.2(7) . .
C6 C1 N1 118.3(7) . .
C1 C2 C3 121.1(7) . .
C1 C2 H2A 119.5 . .
C3 C2 H2A 119.5 . .
C4 C3 C2 119.2(7) . .
C4 C3 H3A 120.4 . .
C2 C3 H3A 120.4 . .
C5 C4 C3 120.2(8) . .
C5 C4 H4A 119.9 . .
C3 C4 H4A 119.9 . .
C4 C5 C6 120.4(7) . .
C4 C5 H5A 119.8 . .
C6 C5 H5A 119.8 . .
C1 C6 C5 119.5(7) . .
C1 C6 H6A 120.3 . .
C5 C6 H6A 120.3 . .
C8 C7 C12 117.2(7) . .
C8 C7 P1 120.7(6) . .
C12 C7 P1 122.1(6) . .
C9 C8 C7 121.9(7) . .
C9 C8 H8A 119.1 . .
C7 C8 H8A 119.1 . .
C8 C9 C10 120.8(8) . .
C8 C9 H9A 119.6 . .
C10 C9 H9A 119.6 . .
C11 C10 C9 119.8(7) . .
C11 C10 H10A 120.1 . .
C9 C10 H10A 120.1 . .
C10 C11 C12 120.3(7) . .
C10 C11 H11A 119.8 . .
C12 C11 H11A 119.8 . .
C7 C12 C11 120.0(7) . .
C7 C12 H12A 120.0 . .
C11 C12 H12A 120.0 . .
C14 C13 C18 118.9(7) . .
C14 C13 P1 116.6(6) . .
C18 C13 P1 124.0(6) . .
C15 C14 C13 121.2(7) . .
C15 C14 H14A 119.4 . .
C13 C14 H14A 119.4 . .
C14 C15 C16 119.7(8) . .
C14 C15 H15A 120.1 . .
C16 C15 H15A 120.1 . .
C15 C16 C17 120.3(7) . .
C15 C16 H16A 119.9 . .
C17 C16 H16A 119.9 . .
C16 C17 C18 120.5(7) . .
C16 C17 H17A 119.8 . .
C18 C17 H17A 119.8 . .
C17 C18 C13 119.4(7) . .
C17 C18 H18A 120.3 . .
C13 C18 H18A 120.3 . .
C20 C19 C24 117.5(7) . .
C20 C19 P2 124.1(6) . .
C24 C19 P2 118.3(6) . .
C19 C20 C21 120.6(7) . .
C19 C20 H20A 119.7 . .
C21 C20 H20A 119.7 . .
C22 C21 C20 120.2(7) . .
C22 C21 H21A 119.9 . .
C20 C21 H21A 119.9 . .
C21 C22 C23 120.9(8) . .
C21 C22 H22A 119.5 . .
C23 C22 H22A 119.5 . .
C22 C23 C24 119.3(7) . .
C22 C23 H23A 120.4 . .
C24 C23 H23A 120.4 . .
C23 C24 C19 121.4(7) . .
C23 C24 H24A 119.3 . .
C19 C24 H24A 119.3 . .
C30 C25 C26 118.4(7) . .
C30 C25 P2 121.9(6) . .
C26 C25 P2 119.7(6) . .
C27 C26 C25 120.0(7) . .
C27 C26 H26A 120.0 . .
C25 C26 H26A 120.0 . .
C26 C27 C28 119.4(8) . .
C26 C27 H27A 120.3 . .
C28 C27 H27A 120.3 . .
C29 C28 C27 120.5(7) . .
C29 C28 H28A 119.7 . .
C27 C28 H28A 119.7 . .
C30 C29 C28 118.9(7) . .
C30 C29 H29A 120.5 . .
C28 C29 H29A 120.5 . .
C29 C30 C25 122.7(8) . .
C29 C30 H30A 118.7 . .
C25 C30 H30A 118.7 . .

loop_
_geom_bond_atom_site_label_1
_geom_bond_atom_site_label_2
_geom_bond_distance
_geom_bond_site_symmetry_2
Cr1 Cl3 2.265(2) .
Cr1 Cl2 2.280(2) .
Cr1 Cl1 2.384(2) .
Cr1 Cl1 2.422(2) 3_665
Cr1 P2 2.419(2) .
Cr1 P1 2.578(2) .
Cl1 Cr1 2.422(2) 3_665
P1 N1 1.727(6) .
P1 C13 1.809(7) .
P1 C7 1.800(7) .
P2 N1 1.703(5) .
P2 C19 1.801(7) .
P2 C25 1.814(7) .
N1 C1 1.453(8) .
C1 C2 1.377(9) .
C1 C6 1.390(9) .
C2 C3 1.382(9) .
C2 H2A 0.9500 .
C3 C4 1.385(9) .
C3 H3A 0.9500 .
C4 C5 1.377(10) .
C4 H4A 0.9500 .
C5 C6 1.388(9) .
C5 H5A 0.9500 .
C6 H6A 0.9500 .
C7 C8 1.392(9) .
C7 C12 1.402(9) .
C8 C9 1.359(9) .
C8 H8A 0.9500 .
C9 C10 1.377(10) .
C9 H9A 0.9500 .
C10 C11 1.353(10) .
C10 H10A 0.9500 .
C11 C12 1.416(10) .
C11 H11A 0.9500 .
C12 H12A 0.9500 .
C13 C14 1.390(9) .
C13 C18 1.395(9) .
C14 C15 1.371(9) .
C14 H14A 0.9500 .
C15 C16 1.384(10) .
C15 H15A 0.9500 .
C16 C17 1.370(9) .
C16 H16A 0.9500 .
C17 C18 1.396(9) .
C17 H17A 0.9500 .
C18 H18A 0.9500 .
C19 C20 1.395(9) .
C19 C24 1.397(9) .
C20 C21 1.386(9) .
C20 H20A 0.9500 .
C21 C22 1.358(9) .
C21 H21A 0.9500 .
C22 C23 1.376(9) .
C22 H22A 0.9500 .
C23 C24 1.379(9) .
C23 H23A 0.9500 .
C24 H24A 0.9500 .
C25 C30 1.377(9) .
C25 C26 1.407(9) .
C26 C27 1.395(9) .
C26 H26A 0.9500 .
C27 C28 1.401(10) .
C27 H27A 0.9500 .
C28 C29 1.382(10) .
C28 H28A 0.9500 .
C29 C30 1.376(9) .
C29 H29A 0.9500 .
C30 H30A 0.9500 .

loop_
_geom_torsion_atom_site_label_1
_geom_torsion_atom_site_label_2
_geom_torsion_atom_site_label_3
_geom_torsion_atom_site_label_4
_geom_torsion
_geom_torsion_site_symmetry_1
_geom_torsion_site_symmetry_4
Cl3 Cr1 Cl1 Cr1 18.7(9) . 3_665
Cl2 Cr1 Cl1 Cr1 -100.96(8) . 3_665
Cl1 Cr1 Cl1 Cr1 0.0 3_665 3_665
P2 Cr1 Cl1 Cr1 169.59(8) . 3_665
P1 Cr1 Cl1 Cr1 102.94(7) . 3_665
Cl3 Cr1 P1 N1 -94.9(2) . .
Cl2 Cr1 P1 N1 -9.0(3) . .
Cl1 Cr1 P1 N1 90.76(19) . .
Cl1 Cr1 P1 N1 174.4(2) 3_665 .
P2 Cr1 P1 N1 1.48(19) . .
Cl3 Cr1 P1 C13 17.6(3) . .
Cl2 Cr1 P1 C13 103.5(3) . .
Cl1 Cr1 P1 C13 -156.8(3) . .
Cl1 Cr1 P1 C13 -73.2(3) 3_665 .
P2 Cr1 P1 C13 113.9(3) . .
Cl3 Cr1 P1 C7 154.3(3) . .
Cl2 Cr1 P1 C7 -119.9(3) . .
Cl1 Cr1 P1 C7 -20.1(3) . .
Cl1 Cr1 P1 C7 63.5(3) 3_665 .
P2 Cr1 P1 C7 -109.4(3) . .
Cl3 Cr1 P2 N1 80.7(2) . .
Cl2 Cr1 P2 N1 174.2(2) . .
Cl1 Cr1 P2 N1 -96.6(2) . .
Cl1 Cr1 P2 N1 -36.9(5) 3_665 .
P1 Cr1 P2 N1 -1.5(2) . .
Cl3 Cr1 P2 C19 -165.4(3) . .
Cl2 Cr1 P2 C19 -71.9(3) . .
Cl1 Cr1 P2 C19 17.3(3) . .
Cl1 Cr1 P2 C19 77.0(5) 3_665 .
P1 Cr1 P2 C19 112.4(3) . .
Cl3 Cr1 P2 C25 -39.6(3) . .
Cl2 Cr1 P2 C25 54.0(3) . .
Cl1 Cr1 P2 C25 143.2(3) . .
Cl1 Cr1 P2 C25 -157.2(4) 3_665 .
P1 Cr1 P2 C25 -121.7(3) . .
C19 P2 N1 C1 62.6(6) . .
C25 P2 N1 C1 -47.5(6) . .
Cr1 P2 N1 C1 -178.1(5) . .
C19 P2 N1 P1 -117.1(3) . .
C25 P2 N1 P1 132.8(4) . .
Cr1 P2 N1 P1 2.2(3) . .
C13 P1 N1 C1 59.2(6) . .
C7 P1 N1 C1 -50.4(6) . .
Cr1 P1 N1 C1 178.3(5) . .
C13 P1 N1 P2 -121.1(3) . .
C7 P1 N1 P2 129.3(3) . .
Cr1 P1 N1 P2 -2.0(3) . .
P2 N1 C1 C2 -110.6(7) . .
P1 N1 C1 C2 69.1(9) . .
P2 N1 C1 C6 70.8(8) . .
P1 N1 C1 C6 -109.5(7) . .
C6 C1 C2 C3 -1.9(11) . .
N1 C1 C2 C3 179.5(6) . .
C1 C2 C3 C4 0.8(11) . .
C2 C3 C4 C5 1.2(11) . .
C3 C4 C5 C6 -2.0(12) . .
C2 C1 C6 C5 1.2(11) . .
N1 C1 C6 C5 179.8(6) . .
C4 C5 C6 C1 0.8(12) . .
N1 P1 C7 C8 -79.2(6) . .
C13 P1 C7 C8 166.0(6) . .
Cr1 P1 C7 C8 24.7(7) . .
N1 P1 C7 C12 99.6(6) . .
C13 P1 C7 C12 -15.2(7) . .
Cr1 P1 C7 C12 -156.5(5) . .
C12 C7 C8 C9 -1.1(11) . .
P1 C7 C8 C9 177.8(6) . .
C7 C8 C9 C10 0.7(12) . .
C8 C9 C10 C11 -0.1(12) . .
C9 C10 C11 C12 -0.2(13) . .
C8 C7 C12 C11 0.8(11) . .
P1 C7 C12 C11 -178.1(6) . .
C10 C11 C12 C7 -0.2(12) . .
N1 P1 C13 C14 154.5(5) . .
C7 P1 C13 C14 -93.6(6) . .
Cr1 P1 C13 C14 53.5(6) . .
N1 P1 C13 C18 -33.3(7) . .
C7 P1 C13 C18 78.6(6) . .
Cr1 P1 C13 C18 -134.3(5) . .
C18 C13 C14 C15 -0.1(11) . .
P1 C13 C14 C15 172.6(6) . .
C13 C14 C15 C16 0.3(12) . .
C14 C15 C16 C17 1.3(12) . .
C15 C16 C17 C18 -3.1(11) . .
C16 C17 C18 C13 3.3(11) . .
C14 C13 C18 C17 -1.7(11) . .
P1 C13 C18 C17 -173.8(5) . .
N1 P2 C19 C20 14.8(7) . .
C25 P2 C19 C20 131.0(6) . .
Cr1 P2 C19 C20 -91.9(6) . .
N1 P2 C19 C24 -167.4(5) . .
C25 P2 C19 C24 -51.3(6) . .
Cr1 P2 C19 C24 85.8(6) . .
C24 C19 C20 C21 0.7(11) . .
P2 C19 C20 C21 178.4(5) . .
C19 C20 C21 C22 -2.1(12) . .
C20 C21 C22 C23 1.4(12) . .
C21 C22 C23 C24 0.9(12) . .
C22 C23 C24 C19 -2.4(11) . .
C20 C19 C24 C23 1.6(11) . .
P2 C19 C24 C23 -176.3(5) . .
N1 P2 C25 C30 76.5(6) . .
C19 P2 C25 C30 -38.2(7) . .
Cr1 P2 C25 C30 -169.8(5) . .
N1 P2 C25 C26 -105.5(6) . .
C19 P2 C25 C26 139.8(6) . .
Cr1 P2 C25 C26 8.3(7) . .
C30 C25 C26 C27 0.8(10) . .
P2 C25 C26 C27 -177.3(5) . .
C25 C26 C27 C28 -2.0(11) . .
C26 C27 C28 C29 2.7(11) . .
C27 C28 C29 C30 -2.0(10) . .
C28 C29 C30 C25 0.7(11) . .
C26 C25 C30 C29 -0.1(11) . .
P2 C25 C30 C29 178.0(5) . .
